data_4318100
loop_
_publ_author_name
'Ashley E. Ayers'
'H. V. Rasika Dias'

_publ_section_title
;
 Investigation of Silver Salt Metathesis: Preparation of Cationic
 Germanium(II) and Tin(II) Complexes, and Silver Adducts Containing
 Unsupported Silver-Germanium and Silver-Tin Bonds
;
_journal_name_full 'Inorganic Chemistry'
_journal_page_first 3259
_journal_page_last 3268
_journal_paper_doi 10.1021/ic0200747
_journal_volume 41
_journal_year 2002
_chemical_formula_sum 'C28 H23 Ag B Cl F18 N8 Sn'
_chemical_formula_weight 1086.36
_chemical_name_common '[HB(3,5-(CF3)2Pz)3]AgSnCl[(n-Pr)2ATI]'
_chemical_name_systematic
;
  ?
;
_space_group_IT_number 2
_symmetry_cell_setting triclinic
_symmetry_space_group_name_Hall '-P 1'
_symmetry_space_group_name_H-M 'P -1'
_atom_sites_solution_hydrogens geom
_atom_sites_solution_primary direct
_atom_sites_solution_secondary difmap
_audit_creation_method SHELXL-97
_cell_angle_alpha 88.117(6)
_cell_angle_beta 86.438(9)
_cell_angle_gamma 78.428(9)
_cell_formula_units_Z 2
_cell_length_a 9.7302(15)
_cell_length_b 12.0720(12)
_cell_length_c 16.9259(11)
_cell_measurement_reflns_used 39
_cell_measurement_temperature 213(2)
_cell_measurement_theta_max 12.50
_cell_measurement_theta_min 4.84
_cell_volume 1943.6(4)
_computing_cell_refinement 'Siemens XSCANS'
_computing_data_collection 'Siemens XSCANS'
_computing_data_reduction 'Siemens SHELXTL'
_computing_molecular_graphics 'Siemens SHELXTL'
_computing_publication_material 'Siemens SHELXTL'
_computing_structure_refinement 'SHELXL-97 (Sheldrick, 1997)'
_computing_structure_solution 'SHELXS-97 (Sheldrick, 1990)'
_diffrn_ambient_temperature 213(2)
_diffrn_measured_fraction_theta_full 0.982
_diffrn_measured_fraction_theta_max 0.982
_diffrn_measurement_method '\w scans'
_diffrn_radiation_monochromator graphite
_diffrn_radiation_source 'fine-focus sealed tube'
_diffrn_radiation_type MoK\a
_diffrn_radiation_wavelength 0.71073
_diffrn_reflns_av_R_equivalents 0.0489
_diffrn_reflns_av_sigmaI/netI 0.0368
_diffrn_reflns_limit_h_max 10
_diffrn_reflns_limit_h_min -1
_diffrn_reflns_limit_k_max 12
_diffrn_reflns_limit_k_min -12
_diffrn_reflns_limit_l_max 18
_diffrn_reflns_limit_l_min -18
_diffrn_reflns_number 6072
_diffrn_reflns_theta_full 22.50
_diffrn_reflns_theta_max 22.50
_diffrn_reflns_theta_min 2.08
_diffrn_standards_interval_count 97
_diffrn_standards_number 3
_exptl_absorpt_coefficient_mu 1.335
_exptl_absorpt_correction_T_max 0.9203
_exptl_absorpt_correction_T_min 0.7516
_exptl_absorpt_correction_type empirical
_exptl_crystal_colour yellow
_exptl_crystal_density_diffrn 1.856
_exptl_crystal_density_method 'not measured'
_exptl_crystal_description parallelpipeds
_exptl_crystal_F_000 1056
_exptl_crystal_size_max 0.53
_exptl_crystal_size_mid 0.52
_exptl_crystal_size_min 0.28
_refine_diff_density_max 1.027
_refine_diff_density_min -1.132
_refine_diff_density_rms 0.074
_refine_ls_extinction_coef 0.0109(4)
_refine_ls_extinction_expression Fc^*^=kFc[1+0.001xFc^2^\l^3^/sin(2\q)]^-1/4^
_refine_ls_extinction_method SHELXL
_refine_ls_goodness_of_fit_ref 1.037
_refine_ls_hydrogen_treatment mixed
_refine_ls_matrix_type full
_refine_ls_number_parameters 558
_refine_ls_number_reflns 4992
_refine_ls_number_restraints 30
_refine_ls_restrained_S_all 1.035
_refine_ls_R_factor_all 0.0452
_refine_ls_R_factor_gt 0.0390
_refine_ls_shift/su_max 0.002
_refine_ls_shift/su_mean 0.000
_refine_ls_structure_factor_coef Fsqd
_refine_ls_weighting_details 'calc w=1/[\s^2^(Fo^2^)+(0.0282P)^2^+6.5606P] where P=(Fo^2^+2Fc^2^)/3'
_refine_ls_weighting_scheme calc
_refine_ls_wR_factor_gt 0.0904
_refine_ls_wR_factor_ref 0.0950
_reflns_number_gt 4392
_reflns_number_total 4992
_reflns_threshold_expression >2sigma(I)
_cod_data_source_file ic0200747_7.cif
_cod_data_source_block rd257
_cod_depositor_comments
;
The following automatic conversions were performed:

'_symmetry_cell_setting' value 'Triclinic' changed to 'triclinic'
according to the built-in table from CIF Core dictionary named
'cif_core.dic' version 2.4.1 from 2010-06-29.

Automatic conversion script
Id: cif_fix_values 1646 2011-03-28 12:23:43Z adriana 
;
_cod_database_code 4318100

loop_
_symmetry_equiv_pos_as_xyz
'x, y, z'
'-x, -y, -z'

loop_
_atom_site_label
_atom_site_type_symbol
_atom_site_fract_x
_atom_site_fract_y
_atom_site_fract_z
_atom_site_U_iso_or_equiv
_atom_site_adp_type
_atom_site_occupancy
_atom_site_symmetry_multiplicity
_atom_site_calc_flag
_atom_site_refinement_flags
_atom_site_disorder_assembly
_atom_site_disorder_group
Ag Ag -0.02957(4) 0.33740(4) 1.26648(2) 0.04847(18) Uani 1 1 d . . .
Sn Sn 0.13576(4) 0.16666(3) 1.32887(2) 0.05044(17) Uani 1 1 d . . .
Cl Cl 0.08667(16) -0.01943(15) 1.35412(12) 0.0733(5) Uani 1 1 d . . .
N1 N 0.3495(4) 0.1170(4) 1.2939(3) 0.0436(11) Uani 1 1 d . . .
N9 N 0.2366(5) 0.1740(4) 1.4335(3) 0.0577(13) Uani 1 1 d . . .
N11 N -0.2626(4) 0.5737(4) 1.2559(2) 0.0428(11) Uani 1 1 d . . .
N12 N -0.2237(5) 0.4845(4) 1.3057(3) 0.0493(12) Uani 1 1 d . . .
N21 N -0.1949(5) 0.4797(4) 1.1238(3) 0.0568(13) Uani 1 1 d . . .
N22 N -0.1557(5) 0.3718(4) 1.1511(3) 0.0502(12) Uani 1 1 d . . .
N31 N -0.0278(5) 0.5875(4) 1.1852(3) 0.0529(12) Uani 1 1 d . . .
N32 N 0.0610(5) 0.4988(4) 1.2171(3) 0.0500(12) Uani 1 1 d . . .
C2 C 0.4407(5) 0.1165(4) 1.3499(3) 0.0419(13) Uani 1 1 d . . .
C3 C 0.5863(6) 0.0875(5) 1.3313(4) 0.0544(15) Uani 1 1 d . . .
H3A H 0.6096 0.0729 1.2774 0.065 Uiso 1 1 calc R . .
C4 C 0.7012(6) 0.0764(6) 1.3764(4) 0.0638(17) Uani 1 1 d . . .
H4A H 0.7885 0.0562 1.3482 0.077 Uiso 1 1 calc R . .
C5 C 0.7091(7) 0.0898(5) 1.4550(5) 0.0665(18) Uani 1 1 d . . .
H5A H 0.7994 0.0759 1.4746 0.080 Uiso 1 1 calc R . .
C6 C 0.5977(7) 0.1219(5) 1.5087(4) 0.0623(17) Uani 1 1 d . . .
H6A H 0.6218 0.1271 1.5612 0.075 Uiso 1 1 calc R . .
C7 C 0.4547(7) 0.1478(5) 1.4969(4) 0.0543(15) Uani 1 1 d . . .
H7A H 0.3984 0.1697 1.5431 0.065 Uiso 1 1 calc R . .
C8 C 0.3780(6) 0.1475(4) 1.4293(3) 0.0440(13) Uani 1 1 d . . .
C10 C 0.3979(6) 0.0877(5) 1.2122(3) 0.0538(15) Uani 1 1 d . . .
H10A H 0.4583 0.0123 1.2120 0.065 Uiso 1 1 calc R . .
H10B H 0.4548 0.1415 1.1910 0.065 Uiso 1 1 calc R . .
C11 C 0.2802(7) 0.0887(7) 1.1590(4) 0.0728(19) Uani 1 1 d . . .
H11A H 0.2226 0.1651 1.1564 0.087 Uiso 1 1 calc R . .
H11B H 0.2204 0.0377 1.1812 0.087 Uiso 1 1 calc R . .
C12 C 0.3360(9) 0.0516(8) 1.0754(4) 0.099(3) Uani 1 1 d . . .
H12A H 0.2580 0.0575 1.0416 0.149 Uiso 1 1 calc R . .
H12B H 0.3869 -0.0262 1.0775 0.149 Uiso 1 1 calc R . .
H12C H 0.3986 0.1000 1.0544 0.149 Uiso 1 1 calc R . .
C13' C 0.1490(9) 0.2001(7) 1.5079(4) 0.089(2) Uani 1 1 d . . .
H13A H 0.0617 0.1721 1.5047 0.106 Uiso 1 1 calc R . .
H13B H 0.1993 0.1602 1.5522 0.106 Uiso 1 1 calc R . .
C14' C 0.1166(11) 0.3140(8) 1.5227(5) 0.108(3) Uani 1 1 d . . .
H14B H 0.0688 0.3553 1.4781 0.130 Uiso 1 1 calc R . .
H14C H 0.2029 0.3422 1.5292 0.130 Uiso 1 1 calc R . .
C15' C 0.0159(11) 0.3339(9) 1.6023(5) 0.125(4) Uani 1 1 d . . .
H15A H -0.0106 0.4142 1.6123 0.188 Uiso 1 1 calc R . .
H15B H 0.0654 0.2956 1.6466 0.188 Uiso 1 1 calc R . .
H15C H -0.0679 0.3037 1.5960 0.188 Uiso 1 1 calc R . .
C14 C -0.4113(6) 0.6011(5) 1.3613(3) 0.0474(14) Uani 1 1 d . . .
H14A H -0.4851 0.6320 1.3976 0.057 Uiso 1 1 calc R . .
C15 C -0.3759(5) 0.6440(4) 1.2889(3) 0.0411(13) Uani 1 1 d . . .
C13 C -0.3135(6) 0.5020(4) 1.3689(3) 0.0458(13) Uani 1 1 d . . .
C16 C -0.3045(8) 0.4180(6) 1.4345(4) 0.072(2) Uani 1 1 d . . .
C17 C -0.4489(7) 0.7504(6) 1.2521(4) 0.0664(18) Uani 1 1 d . . .
C23 C -0.1917(7) 0.3056(6) 1.0989(4) 0.0612(17) Uani 1 1 d . A .
C24 C -0.2526(9) 0.3689(8) 1.0360(4) 0.094(3) Uani 1 1 d . . .
H24A H -0.2852 0.3422 0.9906 0.113 Uiso 1 1 calc R . .
C25 C -0.2551(9) 0.4769(7) 1.0539(4) 0.089(3) Uani 1 1 d . . .
C26 C -0.1657(7) 0.1805(7) 1.1118(4) 0.077(2) Uani 1 1 d D . .
C27 C -0.3045(17) 0.5831(11) 1.0031(6) 0.143(6) Uani 1 1 d . . .
C33 C 0.1830(6) 0.5320(5) 1.2208(4) 0.0554(15) Uani 1 1 d . . .
C34 C 0.1765(7) 0.6406(6) 1.1925(4) 0.0734(19) Uani 1 1 d . . .
H34A H 0.2487 0.6823 1.1890 0.088 Uiso 1 1 calc R . .
C35 C 0.0420(7) 0.6745(6) 1.1707(4) 0.072(2) Uani 1 1 d . . .
C36 C 0.3048(7) 0.4538(7) 1.2538(4) 0.0712(19) Uani 1 1 d . . .
C37 C -0.0193(10) 0.7843(8) 1.1336(10) 0.130(5) Uani 1 1 d . . .
F16C F -0.1989(5) 0.3319(4) 1.4275(3) 0.1012(16) Uani 1 1 d . . .
F16B F -0.3004(7) 0.4623(4) 1.5027(3) 0.131(2) Uani 1 1 d . . .
F16A F -0.4210(6) 0.3754(4) 1.4441(4) 0.126(2) Uani 1 1 d . . .
F17C F -0.4966(4) 0.7369(4) 1.1823(2) 0.0983(15) Uani 1 1 d . . .
F17B F -0.5618(5) 0.7958(4) 1.2964(3) 0.1131(18) Uani 1 1 d . . .
F17A F -0.3700(5) 0.8266(4) 1.2417(4) 0.1201(19) Uani 1 1 d . . .
F26A F -0.2390(15) 0.1339(7) 1.0659(9) 0.152(8) Uani 0.80(3) 1 d PD A 1
F26B F -0.1934(16) 0.1496(8) 1.1840(5) 0.124(6) Uani 0.80(3) 1 d PD A 1
F26C F -0.0357(8) 0.1324(7) 1.0958(8) 0.104(4) Uani 0.80(3) 1 d PD A 1
F26D F -0.283(2) 0.149(4) 1.129(4) 0.17(3) Uani 0.20(3) 1 d PD A 2
F26E F -0.087(6) 0.145(2) 1.169(3) 0.17(4) Uani 0.20(3) 1 d PD A 2
F26F F -0.109(7) 0.124(3) 1.051(2) 0.14(3) Uani 0.20(3) 1 d PD A 2
F27B F -0.3631(10) 0.5458(6) 0.9403(3) 0.211(5) Uani 1 1 d . . .
F27A F -0.4080(8) 0.6523(5) 1.0396(3) 0.183(4) Uani 1 1 d . . .
F27C F -0.2034(14) 0.6334(8) 0.9802(5) 0.210(6) Uani 1 1 d . . .
F36C F 0.3311(4) 0.3533(4) 1.2210(3) 0.0893(13) Uani 1 1 d . . .
F36B F 0.4226(5) 0.4917(4) 1.2359(4) 0.1197(19) Uani 1 1 d . . .
F36A F 0.2898(6) 0.4345(6) 1.3292(3) 0.161(3) Uani 1 1 d . . .
F37C F -0.0757(7) 0.7798(7) 1.0677(5) 0.174(4) Uani 1 1 d . . .
F37B F -0.1204(7) 0.8445(4) 1.1836(5) 0.165(3) Uani 1 1 d . . .
F37A F 0.0774(6) 0.8477(5) 1.1227(5) 0.182(4) Uani 1 1 d . . .
B B -0.1834(7) 0.5821(6) 1.1739(4) 0.0530(17) Uani 1 1 d . . .
H H -0.230(6) 0.659(5) 1.144(3) 0.056(16) Uiso 1 1 d . . .

loop_
_atom_site_aniso_label
_atom_site_aniso_U_11
_atom_site_aniso_U_22
_atom_site_aniso_U_33
_atom_site_aniso_U_23
_atom_site_aniso_U_13
_atom_site_aniso_U_12
Ag 0.0449(3) 0.0480(3) 0.0448(3) 0.00676(19) -0.00636(19) 0.0089(2)
Sn 0.0354(2) 0.0552(3) 0.0526(3) 0.01519(19) -0.00185(17) 0.00753(18)
Cl 0.0457(9) 0.0720(11) 0.1006(13) 0.0310(10) -0.0105(8) -0.0110(8)
N1 0.041(3) 0.044(3) 0.042(3) 0.007(2) 0.000(2) -0.001(2)
N9 0.055(3) 0.065(3) 0.041(3) 0.008(2) 0.007(2) 0.012(3)
N11 0.039(3) 0.043(3) 0.042(2) 0.007(2) -0.004(2) 0.003(2)
N12 0.053(3) 0.041(3) 0.044(3) 0.007(2) 0.005(2) 0.008(2)
N21 0.054(3) 0.066(3) 0.039(3) 0.006(2) -0.003(2) 0.014(2)
N22 0.047(3) 0.054(3) 0.045(3) 0.003(2) -0.007(2) 0.001(2)
N31 0.048(3) 0.054(3) 0.049(3) 0.015(2) 0.005(2) 0.002(2)
N32 0.053(3) 0.051(3) 0.042(3) 0.006(2) -0.005(2) -0.003(2)
C2 0.039(3) 0.035(3) 0.050(3) 0.011(2) -0.001(3) -0.003(2)
C3 0.041(3) 0.062(4) 0.058(4) 0.009(3) -0.002(3) -0.005(3)
C4 0.041(4) 0.067(4) 0.081(5) 0.015(4) -0.007(3) -0.008(3)
C5 0.055(4) 0.055(4) 0.094(6) 0.016(4) -0.025(4) -0.016(3)
C6 0.077(5) 0.047(4) 0.068(4) 0.010(3) -0.029(4) -0.017(3)
C7 0.067(4) 0.040(3) 0.057(4) 0.005(3) -0.010(3) -0.012(3)
C8 0.045(3) 0.035(3) 0.048(3) 0.010(2) -0.005(3) 0.002(2)
C10 0.052(4) 0.046(3) 0.055(4) 0.005(3) 0.000(3) 0.007(3)
C11 0.070(5) 0.090(5) 0.054(4) -0.013(4) -0.005(3) -0.004(4)
C12 0.107(7) 0.122(7) 0.060(5) -0.018(5) -0.008(4) 0.003(5)
C13' 0.103(6) 0.079(6) 0.065(5) 0.006(4) 0.007(4) 0.021(4)
C14' 0.140(8) 0.095(7) 0.080(6) -0.017(5) -0.008(5) 0.002(6)
C15' 0.143(9) 0.138(9) 0.066(5) -0.039(5) 0.008(5) 0.044(7)
C14 0.043(3) 0.045(3) 0.052(3) -0.010(3) 0.008(3) -0.002(3)
C15 0.038(3) 0.034(3) 0.050(3) -0.006(2) -0.002(2) -0.001(2)
C13 0.049(3) 0.040(3) 0.044(3) 0.000(2) 0.009(3) -0.002(3)
C16 0.089(5) 0.053(4) 0.064(5) 0.007(3) 0.031(4) 0.001(4)
C17 0.058(4) 0.062(4) 0.068(5) 0.008(3) 0.003(4) 0.011(4)
C23 0.060(4) 0.073(5) 0.046(3) -0.013(3) -0.017(3) 0.005(3)
C24 0.110(6) 0.100(6) 0.056(4) -0.030(4) -0.031(4) 0.032(5)
C25 0.110(6) 0.101(6) 0.036(4) -0.009(4) -0.026(4) 0.038(5)
C26 0.086(6) 0.082(5) 0.062(5) -0.013(4) -0.011(4) -0.011(5)
C27 0.209(14) 0.132(10) 0.047(6) -0.027(6) -0.062(7) 0.085(10)
C33 0.055(4) 0.058(4) 0.052(4) -0.002(3) -0.001(3) -0.008(3)
C34 0.061(5) 0.075(5) 0.083(5) 0.010(4) 0.008(4) -0.015(4)
C35 0.058(4) 0.066(5) 0.084(5) 0.028(4) 0.014(4) -0.004(4)
C36 0.062(5) 0.084(6) 0.072(5) 0.003(4) -0.024(4) -0.020(4)
C37 0.059(5) 0.087(7) 0.231(14) 0.084(8) 0.015(7) -0.003(5)
F16C 0.112(3) 0.069(3) 0.093(3) 0.039(2) 0.041(3) 0.032(2)
F16B 0.237(7) 0.088(3) 0.048(3) 0.016(2) 0.001(3) 0.006(4)
F16A 0.112(4) 0.106(4) 0.157(5) 0.059(4) 0.028(4) -0.029(3)
F17C 0.077(3) 0.129(4) 0.069(3) 0.027(3) -0.012(2) 0.025(3)
F17B 0.103(3) 0.100(3) 0.098(3) 0.021(3) 0.031(3) 0.058(3)
F17A 0.110(4) 0.046(2) 0.197(6) 0.027(3) -0.004(4) -0.003(3)
F26A 0.180(16) 0.102(6) 0.190(15) -0.036(8) -0.112(12) -0.029(7)
F26B 0.190(14) 0.096(6) 0.092(8) -0.005(5) 0.031(8) -0.052(8)
F26C 0.093(5) 0.072(5) 0.132(10) 0.007(5) 0.001(5) 0.017(4)
F26D 0.055(18) 0.20(4) 0.26(7) 0.14(5) 0.00(3) -0.05(2)
F26E 0.27(7) 0.034(13) 0.21(7) -0.01(2) -0.21(7) -0.01(3)
F26F 0.21(6) 0.11(3) 0.11(3) -0.06(2) 0.09(4) -0.08(4)
F27B 0.347(11) 0.156(6) 0.079(4) -0.031(4) -0.115(5) 0.111(6)
F27A 0.259(8) 0.142(5) 0.099(4) -0.042(4) -0.109(5) 0.117(6)
F27C 0.347(15) 0.145(7) 0.095(5) 0.058(5) 0.002(7) 0.044(8)
F36C 0.068(3) 0.069(3) 0.127(4) 0.013(3) -0.027(2) 0.000(2)
F36B 0.072(3) 0.096(3) 0.201(6) 0.020(3) -0.056(3) -0.030(3)
F36A 0.146(5) 0.230(7) 0.065(3) 0.012(4) -0.029(3) 0.070(5)
F37C 0.113(5) 0.194(7) 0.212(8) 0.158(7) -0.047(5) -0.036(5)
F37B 0.109(5) 0.072(3) 0.292(10) 0.053(4) 0.041(5) 0.007(3)
F37A 0.095(4) 0.118(5) 0.326(10) 0.130(6) 0.004(5) -0.032(3)
B 0.054(4) 0.050(4) 0.044(4) 0.013(3) 0.001(3) 0.012(3)

loop_
_atom_type_symbol
_atom_type_description
_atom_type_scat_dispersion_real
_atom_type_scat_dispersion_imag
_atom_type_scat_source
C C 0.0033 0.0016 'International Tables Vol C Tables 4.2.6.8 and 6.1.1.4'
H H 0.0000 0.0000 'International Tables Vol C Tables 4.2.6.8 and 6.1.1.4'
B B 0.0013 0.0007 'International Tables Vol C Tables 4.2.6.8 and 6.1.1.4'
N N 0.0061 0.0033 'International Tables Vol C Tables 4.2.6.8 and 6.1.1.4'
F F 0.0171 0.0103 'International Tables Vol C Tables 4.2.6.8 and 6.1.1.4'
Cl Cl 0.1484 0.1585 'International Tables Vol C Tables 4.2.6.8 and 6.1.1.4'
Ag Ag -0.8971 1.1015 'International Tables Vol C Tables 4.2.6.8 and 6.1.1.4'
Sn Sn -0.6537 1.4246 'International Tables Vol C Tables 4.2.6.8 and 6.1.1.4'

loop_
_geom_angle_atom_site_label_1
_geom_angle_atom_site_label_2
_geom_angle_atom_site_label_3
_geom_angle
_geom_angle_site_symmetry_1
_geom_angle_site_symmetry_3
_geom_angle_publ_flag
N22 Ag N12 77.29(16) . . ?
N22 Ag N32 82.12(16) . . ?
N12 Ag N32 80.54(16) . . ?
N22 Ag Sn 136.05(12) . . ?
N12 Ag Sn 139.14(11) . . ?
N32 Ag Sn 120.14(11) . . ?
N9 Sn N1 76.59(18) . . ?
N9 Sn Cl 95.89(15) . . ?
N1 Sn Cl 97.64(13) . . ?
N9 Sn Ag 123.89(14) . . ?
N1 Sn Ag 123.55(12) . . ?
Cl Sn Ag 126.33(4) . . ?
C2 N1 C10 121.2(4) . . ?
C2 N1 Sn 116.5(3) . . ?
C10 N1 Sn 122.3(3) . . ?
C8 N9 C13' 124.3(5) . . ?
C8 N9 Sn 117.2(4) . . ?
C13' N9 Sn 118.4(5) . . ?
C15 N11 N12 109.1(4) . . ?
C15 N11 B 129.8(5) . . ?
N12 N11 B 121.0(4) . . ?
C13 N12 N11 106.0(4) . . ?
C13 N12 Ag 134.7(4) . . ?
N11 N12 Ag 119.3(3) . . ?
N22 N21 C25 108.1(6) . . ?
N22 N21 B 121.7(4) . . ?
C25 N21 B 129.8(6) . . ?
C23 N22 N21 107.1(5) . . ?
C23 N22 Ag 133.6(4) . . ?
N21 N22 Ag 119.1(3) . . ?
N32 N31 C35 108.8(5) . . ?
N32 N31 B 121.0(5) . . ?
C35 N31 B 130.2(5) . . ?
C33 N32 N31 105.9(5) . . ?
C33 N32 Ag 134.6(4) . . ?
N31 N32 Ag 119.0(4) . . ?
N1 C2 C3 120.4(5) . . ?
N1 C2 C8 115.5(5) . . ?
C3 C2 C8 124.1(5) . . ?
C4 C3 C2 132.6(6) . . ?
C5 C4 C3 130.5(6) . . ?
C4 C5 C6 126.2(6) . . ?
C5 C6 C7 129.6(6) . . ?
C6 C7 C8 132.4(6) . . ?
N9 C8 C7 121.2(5) . . ?
N9 C8 C2 114.2(5) . . ?
C7 C8 C2 124.6(5) . . ?
N1 C10 C11 113.2(5) . . ?
C10 C11 C12 111.3(6) . . ?
C14' C13' N9 112.6(7) . . ?
C13' C14' C15' 108.7(8) . . ?
C15 C14 C13 103.9(5) . . ?
N11 C15 C14 109.3(5) . . ?
N11 C15 C17 125.0(5) . . ?
C14 C15 C17 125.8(5) . . ?
N12 C13 C14 111.7(5) . . ?
N12 C13 C16 120.5(5) . . ?
C14 C13 C16 127.8(5) . . ?
F16B C16 F16C 107.8(7) . . ?
F16B C16 F16A 101.9(6) . . ?
F16C C16 F16A 106.7(6) . . ?
F16B C16 C13 112.6(6) . . ?
F16C C16 C13 115.3(5) . . ?
F16A C16 C13 111.6(7) . . ?
F17A C17 F17C 106.6(6) . . ?
F17A C17 F17B 107.5(6) . . ?
F17C C17 F17B 104.8(6) . . ?
F17A C17 C15 113.3(6) . . ?
F17C C17 C15 113.7(6) . . ?
F17B C17 C15 110.5(5) . . ?
N22 C23 C24 110.5(7) . . ?
N22 C23 C26 121.0(5) . . ?
C24 C23 C26 128.5(6) . . ?
C25 C24 C23 105.0(6) . . ?
C24 C25 N21 109.2(6) . . ?
C24 C25 C27 127.8(7) . . ?
N21 C25 C27 122.8(8) . . ?
F26E C26 F26D 106.3(15) . . ?
F26E C26 F26F 106.4(15) . . ?
F26D C26 F26F 105.9(15) . . ?
F26E C26 F26B 47(3) . . ?
F26D C26 F26B 62(2) . . ?
F26F C26 F26B 132(2) . . ?
F26E C26 F26C 61(3) . . ?
F26D C26 F26C 137(2) . . ?
F26F C26 F26C 50(3) . . ?
F26B C26 F26C 105.1(8) . . ?
F26E C26 F26A 134.5(14) . . ?
F26D C26 F26A 52(3) . . ?
F26F C26 F26A 58(2) . . ?
F26B C26 F26A 107.9(8) . . ?
F26C C26 F26A 105.7(7) . . ?
F26E C26 C23 113.9(13) . . ?
F26D C26 C23 109.7(19) . . ?
F26F C26 C23 114.1(18) . . ?
F26B C26 C23 113.7(7) . . ?
F26C C26 C23 112.8(7) . . ?
F26A C26 C23 111.2(7) . . ?
F27C C27 F27A 111.5(13) . . ?
F27C C27 F27B 111.5(12) . . ?
F27A C27 F27B 104.8(11) . . ?
F27C C27 C25 112.6(11) . . ?
F27A C27 C25 111.2(11) . . ?
F27B C27 C25 104.9(11) . . ?
N32 C33 C34 112.1(6) . . ?
N32 C33 C36 119.9(6) . . ?
C34 C33 C36 128.0(6) . . ?
C35 C34 C33 104.4(6) . . ?
C34 C35 N31 108.8(6) . . ?
C34 C35 C37 126.6(7) . . ?
N31 C35 C37 124.5(7) . . ?
F36A C36 F36C 105.6(7) . . ?
F36A C36 F36B 110.8(6) . . ?
F36C C36 F36B 102.8(6) . . ?
F36A C36 C33 113.9(6) . . ?
F36C C36 C33 112.9(5) . . ?
F36B C36 C33 110.2(6) . . ?
F37C C37 F37A 108.3(10) . . ?
F37C C37 F37B 106.7(8) . . ?
F37A C37 F37B 104.8(11) . . ?
F37C C37 C35 116.1(11) . . ?
F37A C37 C35 110.1(8) . . ?
F37B C37 C35 110.2(10) . . ?
N21 B N31 111.5(5) . . ?
N21 B N11 109.3(5) . . ?
N31 B N11 110.0(5) . . ?

loop_
_geom_bond_atom_site_label_1
_geom_bond_atom_site_label_2
_geom_bond_distance
_geom_bond_site_symmetry_2
_geom_bond_publ_flag
Ag N22 2.353(4) . ?
Ag N12 2.396(4) . ?
Ag N32 2.401(5) . ?
Ag Sn 2.5863(6) . ?
Sn N9 2.090(5) . ?
Sn N1 2.098(4) . ?
Sn Cl 2.4082(18) . ?
N1 C2 1.337(7) . ?
N1 C10 1.465(7) . ?
N9 C8 1.346(7) . ?
N9 C13' 1.482(8) . ?
N11 C15 1.351(6) . ?
N11 N12 1.352(6) . ?
N11 B 1.556(8) . ?
N12 C13 1.334(7) . ?
N21 N22 1.356(7) . ?
N21 C25 1.357(8) . ?
N21 B 1.548(9) . ?
N22 C23 1.318(7) . ?
N31 N32 1.355(6) . ?
N31 C35 1.368(8) . ?
N31 B 1.552(9) . ?
N32 C33 1.332(7) . ?
C2 C3 1.409(7) . ?
C2 C8 1.468(8) . ?
C3 C4 1.375(8) . ?
C4 C5 1.353(9) . ?
C5 C6 1.372(9) . ?
C6 C7 1.389(9) . ?
C7 C8 1.406(8) . ?
C10 C11 1.497(8) . ?
C11 C12 1.532(9) . ?
C13' C14' 1.376(11) . ?
C14' C15' 1.612(12) . ?
C14 C15 1.366(8) . ?
C14 C13 1.379(8) . ?
C15 C17 1.476(8) . ?
C13 C16 1.472(9) . ?
C16 F16B 1.295(8) . ?
C16 F16C 1.309(8) . ?
C16 F16A 1.335(9) . ?
C17 F17A 1.312(8) . ?
C17 F17C 1.322(8) . ?
C17 F17B 1.325(7) . ?
C23 C24 1.384(10) . ?
C23 C26 1.491(10) . ?
C24 C25 1.343(12) . ?
C25 C27 1.530(14) . ?
C26 F26E 1.287(14) . ?
C26 F26D 1.291(14) . ?
C26 F26F 1.292(14) . ?
C26 F26B 1.295(9) . ?
C26 F26C 1.297(8) . ?
C26 F26A 1.299(8) . ?
C27 F27C 1.290(19) . ?
C27 F27A 1.309(13) . ?
C27 F27B 1.367(13) . ?
C33 C34 1.372(9) . ?
C33 C36 1.485(9) . ?
C34 C35 1.361(10) . ?
C35 C37 1.478(11) . ?
C36 F36A 1.294(9) . ?
C36 F36C 1.321(8) . ?
C36 F36B 1.332(8) . ?
C37 F37C 1.280(16) . ?
C37 F37A 1.328(10) . ?
C37 F37B 1.364(13) . ?
